data_1542498
loop_
_publ_author_name
'Shaikh, Aslam C.'
'Shinde, Dinesh R.'
'Patil, Nitin T.'

_publ_section_title
;
 Gold vs Rhodium Catalysis: Tuning Reactivity through Catalyst Control in
 the C-H Alkynylation of Isoquinolones.
;
_journal_issue 5
_journal_name_full 'Organic letters'
_journal_page_first 1056
_journal_paper_doi 10.1021/acs.orglett.6b00175
_journal_volume 18
_journal_year 2016
_chemical_formula_moiety 'C24 H33 N O Si'
_chemical_formula_sum 'C24 H33 N O Si'
_chemical_formula_weight 379.60
_chemical_name_systematic
;
 ?
;
_space_group_crystal_system monoclinic
_space_group_IT_number 14
_space_group_name_Hall '-P 2ybc'
_space_group_name_H-M_alt 'P 1 21/c 1'
_symmetry_space_group_name_Hall '-P 2ybc'
_symmetry_space_group_name_H-M 'P 1 21/c 1'
_atom_sites_solution_hydrogens geom
_audit_creation_method SHELXL-2013
_cell_angle_alpha 90
_cell_angle_beta 91.042(3)
_cell_angle_gamma 90
_cell_formula_units_Z 8
_cell_length_a 7.1879(12)
_cell_length_b 34.402(6)
_cell_length_c 17.855(3)
_cell_measurement_reflns_used 9215
_cell_measurement_temperature 150(2)
_cell_measurement_theta_max 26.63
_cell_measurement_theta_min 2.28
_cell_volume 4414.4(13)
_computing_cell_refinement 'Bruker SAINT'
_computing_data_collection 'Bruker APEX2'
_computing_data_reduction 'Bruker SAINT'
_computing_molecular_graphics 'Bruker SHELXTL'
_computing_publication_material 'Bruker SHELXTL'
_computing_structure_refinement 'SHELXL-2013 (Sheldrick, 2013)'
_computing_structure_solution 'SHELXL-2013 (Sheldrick, 2013)'
_diffrn_ambient_temperature 150(2)
_diffrn_measured_fraction_theta_full 0.972
_diffrn_measured_fraction_theta_max 0.999
_diffrn_measurement_device_type 'Bruker APEX-II CCD'
_diffrn_measurement_method '\f and \w scans'
_diffrn_radiation_type MoK\a
_diffrn_radiation_wavelength 0.71073
_diffrn_reflns_av_R_equivalents 0.0667
_diffrn_reflns_av_unetI/netI 0.0443
_diffrn_reflns_laue_measured_fraction_full 0.972
_diffrn_reflns_laue_measured_fraction_max 0.999
_diffrn_reflns_limit_h_max 8
_diffrn_reflns_limit_h_min -8
_diffrn_reflns_limit_k_max 40
_diffrn_reflns_limit_k_min -40
_diffrn_reflns_limit_l_max 21
_diffrn_reflns_limit_l_min -21
_diffrn_reflns_number 45362
_diffrn_reflns_point_group_measured_fraction_full 0.972
_diffrn_reflns_point_group_measured_fraction_max 0.999
_diffrn_reflns_theta_full 25.242
_diffrn_reflns_theta_max 24.998
_diffrn_reflns_theta_min 2.111
_exptl_absorpt_coefficient_mu 0.119
_exptl_absorpt_correction_T_max 0.964
_exptl_absorpt_correction_T_min 0.954
_exptl_absorpt_correction_type multi-scan
_exptl_absorpt_process_details SADABS,(BRUKER,2006)
_exptl_crystal_colour COLOURLESS
_exptl_crystal_density_diffrn 1.142
_exptl_crystal_description PLATE
_exptl_crystal_F_000 1648
_exptl_crystal_size_max 0.400
_exptl_crystal_size_mid 0.360
_exptl_crystal_size_min 0.310
_refine_diff_density_max 0.409
_refine_diff_density_min -0.434
_refine_diff_density_rms 0.065
_refine_ls_extinction_method none
_refine_ls_goodness_of_fit_ref 1.058
_refine_ls_hydrogen_treatment constr
_refine_ls_matrix_type full
_refine_ls_number_parameters 675
_refine_ls_number_reflns 7780
_refine_ls_number_restraints 445
_refine_ls_restrained_S_all 1.054
_refine_ls_R_factor_all 0.0977
_refine_ls_R_factor_gt 0.0746
_refine_ls_shift/su_max 0.000
_refine_ls_shift/su_mean 0.000
_refine_ls_structure_factor_coef Fsqd
_refine_ls_weighting_details 'w=1/[\s^2^(Fo^2^)+(0.1292P)^2^+4.4069P] where P=(Fo^2^+2Fc^2^)/3'
_refine_ls_weighting_scheme calc
_refine_ls_wR_factor_gt 0.2182
_refine_ls_wR_factor_ref 0.2429
_reflns_Friedel_coverage 0.000
_reflns_number_gt 5844
_reflns_number_total 7780
_reflns_threshold_expression 'I > 2\s(I)'
_cod_data_source_file ol6b00175_si_003.cif
_cod_data_source_block CyclophenylAu_201215_0m
_cod_depositor_comments
;
The following automatic conversions were performed:

'_exptl_absorpt_correction_type' value 'MULTI-SCAN' changed to
'multi-scan' according to
/usr/data/users/saulius/crontab/automatic-downloads/rss-feeds/ACS/lib/dictionaries/cif_core.dic
dictionary named 'cif_core.dic' version 2.4.2 from 2011-04-26.

Automatic conversion script
Id: cif_fix_values 4268 2015-11-12 08:31:59Z antanas 

 Adding full bibliography for 1542498--1542499.cif.
;
_cod_original_cell_volume 4414.5(13)
_cod_database_code 1542498
_shelx_space_group_comment
;
The symmetry employed for this shelxl refinement is uniquely defined
by the following loop, which should always be used as a source of
symmetry information in preference to the above space-group names.
They are only intended as comments.
;
_shelx_estimated_absorpt_t_min 0.954
_shelx_estimated_absorpt_t_max 0.964
_shelxl_version_number 2013-3

loop_
_space_group_symop_operation_xyz
'x, y, z'
'-x, y+1/2, -z+1/2'
'-x, -y, -z'
'x, -y-1/2, z-1/2'

loop_
_atom_site_label
_atom_site_type_symbol
_atom_site_fract_x
_atom_site_fract_y
_atom_site_fract_z
_atom_site_U_iso_or_equiv
_atom_site_adp_type
_atom_site_occupancy
_atom_site_site_symmetry_order
_atom_site_calc_flag
_atom_site_refinement_flags_posn
_atom_site_refinement_flags_adp
_atom_site_refinement_flags_occupancy
_atom_site_disorder_assembly
_atom_site_disorder_group
Si1 Si 0.85654(15) 0.09329(3) 0.56603(6) 0.0503(3) Uani 1 1 d D . . . .
Si2 Si 0.34710(14) 0.08576(3) 0.15446(5) 0.0402(3) Uani 1 1 d D . . . .
O1 O 0.7568(4) 0.23319(9) 0.95743(15) 0.0651(8) Uani 1 1 d . . . . .
O2 O 0.2712(4) 0.23015(7) -0.23363(14) 0.0551(7) Uani 1 1 d . . . . .
N1 N 0.7511(4) 0.22859(8) 0.83027(16) 0.0412(6) Uani 1 1 d . . . . .
N2 N 0.2558(4) 0.22398(7) -0.10689(15) 0.0372(6) Uani 1 1 d . . . . .
C1 C 0.6892(6) 0.26929(10) 0.8265(2) 0.0556(9) Uani 1 1 d . . . . .
H1A H 0.7944 0.2860 0.8136 0.083 Uiso 1 1 calc R U . . .
H1B H 0.6412 0.2771 0.8753 0.083 Uiso 1 1 calc R U . . .
H1C H 0.5906 0.2719 0.7882 0.083 Uiso 1 1 calc R U . . .
C2 C 0.7740(5) 0.21267(11) 0.90143(19) 0.0463(8) Uani 1 1 d . . . . .
C3 C 0.8189(4) 0.17136(10) 0.90481(18) 0.0431(8) Uani 1 1 d . . . . .
C4 C 0.8352(5) 0.15328(13) 0.9755(2) 0.0557(10) Uani 1 1 d . . . . .
H4 H 0.8196 0.1680 1.0200 0.067 Uiso 1 1 calc R U . . .
C5 C 0.8736(6) 0.11441(13) 0.9795(2) 0.0641(12) Uani 1 1 d . . . . .
H5 H 0.8825 0.1021 1.0270 0.077 Uiso 1 1 calc R U . . .
C6 C 0.8994(6) 0.09298(12) 0.9156(2) 0.0597(11) Uani 1 1 d . . . . .
H6 H 0.9276 0.0661 0.9194 0.072 Uiso 1 1 calc R U . . .
C7 C 0.8850(5) 0.11009(10) 0.8461(2) 0.0484(9) Uani 1 1 d . . . . .
H7 H 0.9032 0.0950 0.8023 0.058 Uiso 1 1 calc R U . . .
C8 C 0.8433(4) 0.14981(10) 0.83978(17) 0.0383(7) Uani 1 1 d . . . . .
C9 C 0.8236(4) 0.16921(9) 0.76810(17) 0.0359(7) Uani 1 1 d . . . . .
C10 C 0.7795(4) 0.20783(9) 0.76482(17) 0.0371(7) Uani 1 1 d . . . . .
C11 C 0.7534(5) 0.22936(9) 0.69322(19) 0.0425(8) Uani 1 1 d . . . . .
H11 H 0.6208 0.2332 0.6771 0.051 Uiso 1 1 calc R U . . .
C12 C 0.8831(6) 0.26229(11) 0.6731(2) 0.0554(10) Uani 1 1 d . . . . .
H12A H 0.8285 0.2853 0.6477 0.066 Uiso 1 1 calc R U . . .
H12B H 0.9886 0.2679 0.7078 0.066 Uiso 1 1 calc R U . . .
C13 C 0.8870(5) 0.22502(11) 0.6306(2) 0.0528(9) Uani 1 1 d . . . . .
H13A H 0.9954 0.2077 0.6388 0.063 Uiso 1 1 calc R U . . .
H13B H 0.8354 0.2251 0.5788 0.063 Uiso 1 1 calc R U . . .
C14 C 0.8398(5) 0.14610(10) 0.70093(19) 0.0418(8) Uani 1 1 d . . . . .
C15 C 0.8499(5) 0.12494(10) 0.64778(19) 0.0474(8) Uani 1 1 d . . . . .
C16 C 1.0723(11) 0.1074(2) 0.5132(4) 0.0529(19) Uani 0.5 1 d D U P A 1
H16 H 1.1786 0.1055 0.5500 0.063 Uiso 0.5 1 calc R U P A 1
C17 C 1.082(3) 0.1480(5) 0.4793(16) 0.110(6) Uani 0.5 1 d D U P A 1
H17A H 1.2110 0.1536 0.4654 0.164 Uiso 0.5 1 calc R U P A 1
H17B H 1.0413 0.1672 0.5160 0.164 Uiso 0.5 1 calc R U P A 1
H17C H 1.0016 0.1492 0.4345 0.164 Uiso 0.5 1 calc R U P A 1
C18 C 1.1147(19) 0.0784(3) 0.4500(6) 0.085(3) Uani 0.5 1 d D U P A 1
H18A H 1.0129 0.0788 0.4128 0.127 Uiso 0.5 1 calc R U P A 1
H18B H 1.1271 0.0522 0.4709 0.127 Uiso 0.5 1 calc R U P A 1
H18C H 1.2311 0.0859 0.4261 0.127 Uiso 0.5 1 calc R U P A 1
C16' C 1.0845(16) 0.0651(3) 0.5694(6) 0.094(3) Uani 0.5 1 d D U P A 2
H16' H 1.1812 0.0857 0.5766 0.113 Uiso 0.5 1 calc R U P A 2
C17' C 1.135(2) 0.0461(5) 0.4945(8) 0.153(6) Uani 0.5 1 d D U P A 2
H17D H 1.2460 0.0298 0.5018 0.229 Uiso 0.5 1 calc R U P A 2
H17E H 1.1616 0.0664 0.4577 0.229 Uiso 0.5 1 calc R U P A 2
H17F H 1.0313 0.0301 0.4764 0.229 Uiso 0.5 1 calc R U P A 2
C18' C 1.104(2) 0.0403(7) 0.6400(12) 0.096(5) Uani 0.5 1 d D U P A 2
H18D H 1.0124 0.0191 0.6380 0.144 Uiso 0.5 1 calc R U P A 2
H18E H 1.0820 0.0564 0.6841 0.144 Uiso 0.5 1 calc R U P A 2
H18F H 1.2295 0.0293 0.6431 0.144 Uiso 0.5 1 calc R U P A 2
C25 C 0.1939(5) 0.26459(9) -0.1038(2) 0.0490(9) Uani 1 1 d . . . . .
H25A H 0.2994 0.2813 -0.0898 0.074 Uiso 1 1 calc R U . . .
H25B H 0.0963 0.2672 -0.0665 0.074 Uiso 1 1 calc R U . . .
H25C H 0.1447 0.2724 -0.1531 0.074 Uiso 1 1 calc R U . . .
C19 C 0.8690(9) 0.04381(18) 0.5982(4) 0.0467(16) Uani 0.5 1 d D U P A 1
H19 H 0.8637 0.0266 0.5531 0.056 Uiso 0.5 1 calc R U P A 1
C20 C 1.0447(19) 0.0337(7) 0.6424(11) 0.073(4) Uani 0.5 1 d D U P A 1
H20A H 1.0366 0.0443 0.6932 0.110 Uiso 0.5 1 calc R U P A 1
H20B H 1.1528 0.0449 0.6176 0.110 Uiso 0.5 1 calc R U P A 1
H20C H 1.0581 0.0054 0.6450 0.110 Uiso 0.5 1 calc R U P A 1
C21 C 0.705(2) 0.0334(6) 0.6467(11) 0.087(6) Uani 0.5 1 d D U P A 1
H21A H 0.7181 0.0065 0.6639 0.130 Uiso 0.5 1 calc R U P A 1
H21B H 0.5895 0.0363 0.6175 0.130 Uiso 0.5 1 calc R U P A 1
H21C H 0.7031 0.0508 0.6902 0.130 Uiso 0.5 1 calc R U P A 1
C19' C 0.6504(15) 0.0559(2) 0.5665(5) 0.075(2) Uani 0.5 1 d D U P A 2
H19' H 0.5344 0.0719 0.5668 0.090 Uiso 0.5 1 calc R U P A 2
C20' C 0.6303(19) 0.0292(3) 0.4972(6) 0.104(4) Uani 0.5 1 d D U P A 2
H20D H 0.7357 0.0111 0.4960 0.155 Uiso 0.5 1 calc R U P A 2
H20E H 0.6287 0.0451 0.4516 0.155 Uiso 0.5 1 calc R U P A 2
H20F H 0.5140 0.0145 0.5000 0.155 Uiso 0.5 1 calc R U P A 2
C21' C 0.644(2) 0.0309(6) 0.6368(8) 0.072(4) Uani 0.5 1 d D U P A 2
H21D H 0.5214 0.0185 0.6398 0.108 Uiso 0.5 1 calc R U P A 2
H21E H 0.6650 0.0473 0.6810 0.108 Uiso 0.5 1 calc R U P A 2
H21F H 0.7405 0.0109 0.6348 0.108 Uiso 0.5 1 calc R U P A 2
C26 C 0.2845(4) 0.20901(9) -0.17813(17) 0.0387(7) Uani 1 1 d . . . . .
C22 C 0.6332(11) 0.1044(2) 0.5139(5) 0.061(2) Uani 0.5 1 d D U P A 1
H22 H 0.5359 0.0918 0.5449 0.073 Uiso 0.5 1 calc R U P A 1
C23 C 0.572(2) 0.1476(4) 0.5105(12) 0.112(7) Uani 0.5 1 d D U P A 1
H23A H 0.6680 0.1631 0.4861 0.168 Uiso 0.5 1 calc R U P A 1
H23B H 0.5535 0.1574 0.5614 0.168 Uiso 0.5 1 calc R U P A 1
H23C H 0.4548 0.1497 0.4817 0.168 Uiso 0.5 1 calc R U P A 1
C24 C 0.6224(15) 0.0823(3) 0.4400(5) 0.094(3) Uani 0.5 1 d D U P A 1
H24A H 0.4987 0.0858 0.4171 0.140 Uiso 0.5 1 calc R U P A 1
H24B H 0.6447 0.0546 0.4493 0.140 Uiso 0.5 1 calc R U P A 1
H24C H 0.7170 0.0923 0.4062 0.140 Uiso 0.5 1 calc R U P A 1
C22' C 0.8294(17) 0.1202(3) 0.4770(6) 0.097(3) Uani 0.5 1 d D U P A 2
H22' H 0.8242 0.1014 0.4344 0.116 Uiso 0.5 1 calc R U P A 2
C23' C 1.004(2) 0.1469(5) 0.4690(11) 0.099(5) Uani 0.5 1 d D U P A 2
H23D H 1.0125 0.1559 0.4171 0.148 Uiso 0.5 1 calc R U P A 2
H23E H 1.1165 0.1322 0.4826 0.148 Uiso 0.5 1 calc R U P A 2
H23F H 0.9933 0.1694 0.5024 0.148 Uiso 0.5 1 calc R U P A 2
C24' C 0.649(2) 0.1440(4) 0.4775(10) 0.104(5) Uani 0.5 1 d D U P A 2
H24D H 0.6550 0.1631 0.5183 0.156 Uiso 0.5 1 calc R U P A 2
H24E H 0.5430 0.1266 0.4851 0.156 Uiso 0.5 1 calc R U P A 2
H24F H 0.6329 0.1576 0.4296 0.156 Uiso 0.5 1 calc R U P A 2
C27 C 0.3281(4) 0.16769(9) -0.18202(17) 0.0360(7) Uani 1 1 d . . . . .
C28 C 0.3476(5) 0.15032(11) -0.25256(18) 0.0463(8) Uani 1 1 d . . . . .
H28 H 0.3359 0.1657 -0.2966 0.056 Uiso 1 1 calc R U . . .
C29 C 0.3833(5) 0.11152(12) -0.2581(2) 0.0546(9) Uani 1 1 d . . . . .
H29 H 0.3932 0.0997 -0.3059 0.066 Uiso 1 1 calc R U . . .
C30 C 0.4052(5) 0.08932(10) -0.1939(2) 0.0513(9) Uani 1 1 d . . . . .
H30 H 0.4328 0.0624 -0.1980 0.062 Uiso 1 1 calc R U . . .
C31 C 0.3875(5) 0.10568(9) -0.12434(19) 0.0407(7) Uani 1 1 d . . . . .
H31 H 0.4023 0.0900 -0.0809 0.049 Uiso 1 1 calc R U . . .
C32 C 0.3478(4) 0.14534(9) -0.11692(16) 0.0321(6) Uani 1 1 d . . . . .
C33 C 0.3246(4) 0.16394(8) -0.04485(16) 0.0314(6) Uani 1 1 d . . . . .
C34 C 0.2810(4) 0.20251(9) -0.04135(16) 0.0322(6) Uani 1 1 d . . . . .
C35 C 0.2490(5) 0.22333(9) 0.02992(18) 0.0396(7) Uani 1 1 d . . . . .
H35 H 0.1153 0.2270 0.0427 0.047 Uiso 1 1 calc R U . . .
C36 C 0.3771(5) 0.25628(10) 0.0542(2) 0.0506(9) Uani 1 1 d . . . . .
H36A H 0.4846 0.2622 0.0223 0.061 Uiso 1 1 calc R U . . .
H36B H 0.3205 0.2791 0.0787 0.061 Uiso 1 1 calc R U . . .
C37 C 0.3792(5) 0.21871(10) 0.0960(2) 0.0490(9) Uani 1 1 d . . . . .
H37A H 0.3245 0.2184 0.1465 0.059 Uiso 1 1 calc R U . . .
H37B H 0.4886 0.2015 0.0901 0.059 Uiso 1 1 calc R U . . .
C40 C 0.1421(8) 0.04977(16) 0.1367(3) 0.0346(14) Uani 0.5 1 d D U P B 1
H40 H 0.0267 0.0660 0.1374 0.042 Uiso 0.5 1 calc R U P B 1
C41 C 0.1380(16) 0.0292(4) 0.0612(7) 0.060(3) Uani 0.5 1 d D U P B 1
H41A H 0.2230 0.0069 0.0630 0.090 Uiso 0.5 1 calc R U P B 1
H41B H 0.1771 0.0473 0.0222 0.090 Uiso 0.5 1 calc R U P B 1
H41C H 0.0114 0.0201 0.0499 0.090 Uiso 0.5 1 calc R U P B 1
C42 C 0.1195(13) 0.0198(2) 0.1986(5) 0.074(3) Uani 0.5 1 d D U P B 1
H42A H -0.0046 0.0080 0.1945 0.111 Uiso 0.5 1 calc R U P B 1
H42B H 0.1342 0.0325 0.2475 0.111 Uiso 0.5 1 calc R U P B 1
H42C H 0.2142 -0.0005 0.1936 0.111 Uiso 0.5 1 calc R U P B 1
C40' C 0.3765(13) 0.0362(3) 0.1245(5) 0.078(2) Uani 0.5 1 d D U P B 2
H40' H 0.3719 0.0191 0.1698 0.093 Uiso 0.5 1 calc R U P B 2
C41' C 0.2120(19) 0.0251(5) 0.0720(10) 0.095(5) Uani 0.5 1 d D U P B 2
H41D H 0.2245 0.0386 0.0240 0.143 Uiso 0.5 1 calc R U P B 2
H41E H 0.0948 0.0327 0.0950 0.143 Uiso 0.5 1 calc R U P B 2
H41F H 0.2122 -0.0031 0.0636 0.143 Uiso 0.5 1 calc R U P B 2
C42' C 0.5656(18) 0.0293(6) 0.0861(12) 0.078(4) Uani 0.5 1 d D U P B 2
H42D H 0.5792 0.0016 0.0745 0.116 Uiso 0.5 1 calc R U P B 2
H42E H 0.6673 0.0375 0.1198 0.116 Uiso 0.5 1 calc R U P B 2
H42F H 0.5697 0.0444 0.0396 0.116 Uiso 0.5 1 calc R U P B 2
C39 C 0.3483(5) 0.11870(9) 0.07366(17) 0.0402(7) Uani 1 1 d . U . . .
C43 C 0.5771(8) 0.06107(16) 0.1598(3) 0.0293(12) Uani 0.5 1 d D U P B 1
H43 H 0.6703 0.0826 0.1627 0.035 Uiso 0.5 1 calc R U P B 1
C44 C 0.6313(17) 0.0373(5) 0.0919(9) 0.058(3) Uani 0.5 1 d D U P B 1
H44A H 0.7653 0.0320 0.0942 0.086 Uiso 0.5 1 calc R U P B 1
H44B H 0.6007 0.0518 0.0462 0.086 Uiso 0.5 1 calc R U P B 1
H44C H 0.5628 0.0126 0.0917 0.086 Uiso 0.5 1 calc R U P B 1
C45 C 0.6119(13) 0.0370(2) 0.2314(4) 0.0551(19) Uani 0.5 1 d D U P B 1
H45A H 0.5383 0.0130 0.2288 0.083 Uiso 0.5 1 calc R U P B 1
H45B H 0.5751 0.0521 0.2752 0.083 Uiso 0.5 1 calc R U P B 1
H45C H 0.7443 0.0304 0.2359 0.083 Uiso 0.5 1 calc R U P B 1
C43' C 0.5695(16) 0.0998(3) 0.2138(6) 0.089(3) Uani 0.5 1 d D U P B 2
H43' H 0.6744 0.1011 0.1778 0.107 Uiso 0.5 1 calc R U P B 2
C44' C 0.554(2) 0.1403(4) 0.2482(9) 0.117(6) Uani 0.5 1 d D U P B 2
H44D H 0.4548 0.1404 0.2850 0.176 Uiso 0.5 1 calc R U P B 2
H44E H 0.5260 0.1593 0.2088 0.176 Uiso 0.5 1 calc R U P B 2
H44F H 0.6726 0.1471 0.2731 0.176 Uiso 0.5 1 calc R U P B 2
C45' C 0.621(2) 0.0680(4) 0.2705(8) 0.136(6) Uani 0.5 1 d D U P B 2
H45D H 0.7501 0.0715 0.2876 0.204 Uiso 0.5 1 calc R U P B 2
H45E H 0.6069 0.0425 0.2468 0.204 Uiso 0.5 1 calc R U P B 2
H45F H 0.5383 0.0697 0.3135 0.204 Uiso 0.5 1 calc R U P B 2
C38 C 0.3383(4) 0.14050(8) 0.02126(17) 0.0345(7) Uani 1 1 d . U . . .
C46 C 0.2972(10) 0.11320(16) 0.2414(3) 0.0384(14) Uani 0.5 1 d D U P B 1
H46 H 0.2941 0.0938 0.2830 0.046 Uiso 0.5 1 calc R U P B 1
C47 C 0.113(2) 0.1341(5) 0.2414(7) 0.084(4) Uani 0.5 1 d D U P B 1
H47A H 0.0816 0.1409 0.2929 0.126 Uiso 0.5 1 calc R U P B 1
H47B H 0.0166 0.1171 0.2199 0.126 Uiso 0.5 1 calc R U P B 1
H47C H 0.1220 0.1578 0.2113 0.126 Uiso 0.5 1 calc R U P B 1
C48 C 0.4468(16) 0.1414(3) 0.2610(6) 0.066(3) Uani 0.5 1 d D U P B 1
H48A H 0.4617 0.1598 0.2196 0.099 Uiso 0.5 1 calc R U P B 1
H48B H 0.5639 0.1274 0.2698 0.099 Uiso 0.5 1 calc R U P B 1
H48C H 0.4135 0.1556 0.3064 0.099 Uiso 0.5 1 calc R U P B 1
C46' C 0.1294(17) 0.0974(3) 0.2004(6) 0.098(3) Uani 0.5 1 d D U P B 2
H46' H 0.0284 0.0854 0.1689 0.117 Uiso 0.5 1 calc R U P B 2
C47' C 0.079(2) 0.1391(4) 0.2080(9) 0.097(5) Uani 0.5 1 d D U P B 2
H47D H 0.1638 0.1516 0.2442 0.146 Uiso 0.5 1 calc R U P B 2
H47E H -0.0492 0.1413 0.2256 0.146 Uiso 0.5 1 calc R U P B 2
H47F H 0.0885 0.1520 0.1593 0.146 Uiso 0.5 1 calc R U P B 2
C48' C 0.111(2) 0.0800(4) 0.2779(7) 0.139(5) Uani 0.5 1 d D U P B 2
H48D H 0.2146 0.0889 0.3100 0.208 Uiso 0.5 1 calc R U P B 2
H48E H 0.1142 0.0515 0.2743 0.208 Uiso 0.5 1 calc R U P B 2
H48F H -0.0069 0.0882 0.2994 0.208 Uiso 0.5 1 calc R U P B 2

loop_
_atom_site_aniso_label
_atom_site_aniso_U_11
_atom_site_aniso_U_22
_atom_site_aniso_U_33
_atom_site_aniso_U_23
_atom_site_aniso_U_13
_atom_site_aniso_U_12
Si1 0.0487(6) 0.0567(6) 0.0454(6) 0.0003(4) -0.0008(4) -0.0038(5)
Si2 0.0457(6) 0.0443(5) 0.0305(5) 0.0051(3) -0.0035(4) 0.0007(4)
O1 0.0631(19) 0.0815(19) 0.0506(16) -0.0142(14) 0.0007(13) -0.0089(14)
O2 0.0632(17) 0.0565(15) 0.0453(14) 0.0186(11) -0.0072(12) -0.0057(12)
N1 0.0286(15) 0.0467(15) 0.0483(16) 0.0016(12) -0.0009(12) -0.0033(11)
N2 0.0320(15) 0.0354(13) 0.0440(15) 0.0054(11) -0.0037(11) -0.0029(10)
C1 0.047(2) 0.050(2) 0.071(3) -0.0043(18) 0.0004(19) 0.0013(16)
C2 0.0314(18) 0.069(2) 0.0380(18) -0.0039(16) -0.0003(14) -0.0108(16)
C3 0.0241(16) 0.064(2) 0.0413(18) 0.0115(15) -0.0043(13) -0.0133(14)
C4 0.040(2) 0.090(3) 0.0372(19) 0.0106(18) -0.0047(15) -0.0186(19)
C5 0.052(2) 0.084(3) 0.056(2) 0.040(2) -0.0138(19) -0.017(2)
C6 0.051(2) 0.068(2) 0.060(3) 0.028(2) -0.0077(19) -0.0093(19)
C7 0.041(2) 0.050(2) 0.054(2) 0.0148(16) -0.0037(16) -0.0017(15)
C8 0.0240(16) 0.0524(19) 0.0384(17) 0.0109(14) -0.0008(13) -0.0048(13)
C9 0.0240(16) 0.0479(18) 0.0358(16) 0.0087(13) -0.0003(12) -0.0017(13)
C10 0.0246(16) 0.0489(18) 0.0378(17) 0.0058(13) -0.0012(13) -0.0019(13)
C11 0.0337(18) 0.0471(18) 0.0464(19) 0.0136(14) -0.0044(14) 0.0019(14)
C12 0.052(2) 0.052(2) 0.062(2) 0.0232(18) -0.0047(18) -0.0046(17)
C13 0.055(2) 0.058(2) 0.045(2) 0.0202(16) 0.0040(17) 0.0002(17)
C14 0.0311(18) 0.0491(18) 0.0451(19) 0.0155(15) 0.0030(14) 0.0029(14)
C15 0.052(2) 0.050(2) 0.0404(19) 0.0044(15) 0.0059(16) 0.0080(16)
C16 0.052(4) 0.059(4) 0.048(4) -0.024(3) 0.019(3) -0.024(3)
C17 0.115(13) 0.081(7) 0.134(15) 0.003(8) 0.048(12) -0.040(9)
C18 0.097(9) 0.088(6) 0.070(6) -0.031(5) 0.036(6) -0.026(6)
C16' 0.105(8) 0.076(6) 0.100(7) -0.024(5) 0.012(6) 0.001(6)
C17' 0.093(10) 0.211(17) 0.155(10) -0.113(11) 0.023(10) 0.028(12)
C18' 0.072(11) 0.059(8) 0.156(11) 0.031(7) -0.024(10) -0.001(9)
C25 0.045(2) 0.0390(17) 0.062(2) 0.0072(15) -0.0056(17) 0.0021(15)
C19 0.030(3) 0.037(3) 0.073(5) -0.005(3) -0.007(3) 0.000(3)
C20 0.051(7) 0.068(9) 0.100(8) 0.010(6) -0.005(6) 0.003(7)
C21 0.054(7) 0.051(8) 0.154(14) 0.034(9) 0.000(8) -0.001(7)
C19' 0.091(7) 0.062(5) 0.071(5) 0.003(4) -0.006(5) -0.006(5)
C20' 0.125(10) 0.095(8) 0.090(6) -0.023(6) -0.010(7) -0.031(7)
C21' 0.093(12) 0.058(7) 0.064(5) 0.008(4) -0.004(7) -0.029(9)
C26 0.0285(17) 0.0502(18) 0.0373(17) 0.0085(14) -0.0047(13) -0.0079(13)
C22 0.048(5) 0.059(4) 0.075(5) 0.020(4) -0.029(4) -0.017(3)
C23 0.066(8) 0.078(7) 0.19(2) 0.040(8) -0.046(10) 0.002(6)
C24 0.082(7) 0.121(8) 0.077(6) 0.006(5) -0.051(5) -0.042(6)
C22' 0.143(9) 0.078(6) 0.070(6) -0.001(5) -0.002(6) -0.020(5)
C23' 0.159(13) 0.078(7) 0.061(7) 0.001(6) 0.044(10) -0.044(8)
C24' 0.136(11) 0.070(7) 0.103(11) 0.024(7) -0.063(10) 0.001(8)
C27 0.0247(16) 0.0479(17) 0.0352(16) 0.0021(13) -0.0034(12) -0.0089(13)
C28 0.038(2) 0.068(2) 0.0327(17) 0.0014(15) 0.0002(14) -0.0068(16)
C29 0.053(2) 0.067(2) 0.044(2) -0.0162(17) 0.0066(17) -0.0065(18)
C30 0.051(2) 0.0472(19) 0.056(2) -0.0114(16) 0.0037(17) 0.0006(16)
C31 0.0382(19) 0.0414(17) 0.0424(18) -0.0020(13) -0.0005(14) -0.0024(14)
C32 0.0202(15) 0.0418(16) 0.0341(15) -0.0006(12) -0.0021(12) -0.0037(12)
C33 0.0237(15) 0.0383(15) 0.0321(15) 0.0018(12) -0.0026(12) -0.0043(12)
C34 0.0221(15) 0.0398(16) 0.0344(15) -0.0001(12) -0.0024(12) -0.0035(12)
C35 0.0333(18) 0.0413(17) 0.0442(18) -0.0062(13) 0.0011(14) -0.0010(13)
C36 0.052(2) 0.0433(19) 0.056(2) -0.0134(16) -0.0030(17) -0.0049(16)
C37 0.055(2) 0.0482(19) 0.0435(19) -0.0093(15) -0.0092(16) -0.0027(16)
C40 0.031(3) 0.031(3) 0.042(3) 0.022(2) -0.014(3) -0.014(2)
C41 0.063(8) 0.045(5) 0.070(5) 0.002(4) -0.037(6) -0.016(5)
C42 0.073(6) 0.071(5) 0.076(5) 0.054(4) -0.038(5) -0.046(4)
C40' 0.079(6) 0.081(6) 0.074(6) 0.012(5) 0.001(4) -0.005(5)
C41' 0.073(9) 0.086(9) 0.127(13) -0.041(9) -0.005(7) -0.026(8)
C42' 0.068(8) 0.086(11) 0.080(8) -0.009(7) 0.013(8) 0.022(9)
C39 0.046(2) 0.0398(17) 0.0341(16) 0.0003(13) -0.0057(14) 0.0017(14)
C43 0.021(3) 0.035(3) 0.032(3) 0.007(2) -0.006(2) 0.003(2)
C44 0.049(7) 0.062(7) 0.063(5) -0.005(5) 0.003(6) 0.010(6)
C45 0.059(5) 0.056(4) 0.049(4) 0.015(3) -0.023(4) 0.016(4)
C43' 0.097(8) 0.101(7) 0.069(6) 0.011(5) -0.015(5) -0.024(6)
C44' 0.154(16) 0.121(8) 0.076(10) -0.035(8) -0.025(10) -0.042(11)
C45' 0.118(11) 0.176(11) 0.112(10) 0.066(9) -0.062(9) -0.046(10)
C38 0.0312(17) 0.0369(15) 0.0353(16) -0.0032(12) -0.0039(13) -0.0003(12)
C46 0.066(4) 0.030(3) 0.019(3) 0.003(2) 0.005(3) 0.002(3)
C47 0.108(8) 0.094(8) 0.049(6) 0.000(6) 0.015(6) 0.038(6)
C48 0.118(8) 0.047(4) 0.033(4) 0.002(3) -0.008(6) -0.008(5)
C46' 0.110(9) 0.086(6) 0.099(7) 0.000(6) 0.039(7) -0.010(6)
C47' 0.083(9) 0.083(7) 0.128(14) -0.035(8) 0.049(9) 0.004(6)
C48' 0.158(14) 0.154(12) 0.107(9) 0.013(8) 0.058(10) -0.034(10)

loop_
_atom_type_symbol
_atom_type_description
_atom_type_scat_dispersion_real
_atom_type_scat_dispersion_imag
_atom_type_scat_source
C C 0.0033 0.0016 'International Tables Vol C Tables 4.2.6.8 and 6.1.1.4'
H H 0.0000 0.0000 'International Tables Vol C Tables 4.2.6.8 and 6.1.1.4'
N N 0.0061 0.0033 'International Tables Vol C Tables 4.2.6.8 and 6.1.1.4'
O O 0.0106 0.0060 'International Tables Vol C Tables 4.2.6.8 and 6.1.1.4'
Si Si 0.0817 0.0704 'International Tables Vol C Tables 4.2.6.8 and 6.1.1.4'

loop_
_geom_angle_atom_site_label_1
_geom_angle_atom_site_label_2
_geom_angle_atom_site_label_3
_geom_angle
C19 Si1 C15 108.2(3)
C15 Si1 C22' 112.7(4)
C19 Si1 C22 112.9(3)
C15 Si1 C22 103.9(3)
C19 Si1 C16 111.4(3)
C15 Si1 C16 106.2(2)
C22 Si1 C16 113.7(4)
C15 Si1 C16' 108.3(3)
C22' Si1 C16' 111.1(5)
C15 Si1 C19' 111.0(3)
C22' Si1 C19' 105.3(4)
C16' Si1 C19' 108.3(5)
C40' Si2 C46' 116.6(5)
C40' Si2 C39 110.4(3)
C46' Si2 C39 103.5(4)
C39 Si2 C46 110.3(2)
C39 Si2 C43 107.8(2)
C46 Si2 C43 112.0(3)
C39 Si2 C40 106.20(19)
C46 Si2 C40 107.6(3)
C43 Si2 C40 112.8(3)
C40' Si2 C43' 107.2(4)
C46' Si2 C43' 113.6(5)
C39 Si2 C43' 104.9(3)
C10 N1 C2 123.3(3)
C10 N1 C1 120.0(3)
C2 N1 C1 116.6(3)
C26 N2 C34 123.6(3)
C26 N2 C25 115.9(3)
C34 N2 C25 120.5(3)
N1 C1 H1A 109.5
N1 C1 H1B 109.5
H1A C1 H1B 109.5
N1 C1 H1C 109.5
H1A C1 H1C 109.5
H1B C1 H1C 109.5
O1 C2 N1 120.2(4)
O1 C2 C3 123.4(3)
N1 C2 C3 116.4(3)
C8 C3 C4 120.1(3)
C8 C3 C2 121.1(3)
C4 C3 C2 118.8(3)
C5 C4 C3 119.4(4)
C5 C4 H4 120.3
C3 C4 H4 120.3
C4 C5 C6 120.8(3)
C4 C5 H5 119.6
C6 C5 H5 119.6
C5 C6 C7 120.7(4)
C5 C6 H6 119.7
C7 C6 H6 119.7
C6 C7 C8 120.1(4)
C6 C7 H7 119.9
C8 C7 H7 119.9
C3 C8 C7 118.8(3)
C3 C8 C9 118.7(3)
C7 C8 C9 122.5(3)
C10 C9 C14 121.4(3)
C10 C9 C8 120.3(3)
C14 C9 C8 118.1(3)
C9 C10 N1 120.1(3)
C9 C10 C11 123.1(3)
N1 C10 C11 116.7(3)
C10 C11 C13 121.4(3)
C10 C11 C12 120.5(3)
C13 C11 C12 59.4(2)
C10 C11 H11 114.8
C13 C11 H11 114.8
C12 C11 H11 114.8
C13 C12 C11 59.6(2)
C13 C12 H12A 117.8
C11 C12 H12A 117.8
C13 C12 H12B 117.8
C11 C12 H12B 117.8
H12A C12 H12B 114.9
C12 C13 C11 61.0(2)
C12 C13 H13A 117.7
C11 C13 H13A 117.7
C12 C13 H13B 117.7
C11 C13 H13B 117.7
H13A C13 H13B 114.8
C15 C14 C9 175.9(3)
C14 C15 Si1 177.9(3)
C17 C16 C18 106.8(12)
C17 C16 Si1 118.6(9)
C18 C16 Si1 112.0(5)
C17 C16 H16 106.2
C18 C16 H16 106.2
Si1 C16 H16 106.2
C16 C17 H17A 109.5
C16 C17 H17B 109.5
H17A C17 H17B 109.5
C16 C17 H17C 109.5
H17A C17 H17C 109.5
H17B C17 H17C 109.5
C16 C18 H18A 109.5
C16 C18 H18B 109.5
H18A C18 H18B 109.5
C16 C18 H18C 109.5
H18A C18 H18C 109.5
H18B C18 H18C 109.5
C18' C16' C17' 117.5(14)
C18' C16' Si1 112.1(10)
C17' C16' Si1 114.0(9)
C18' C16' H16' 103.7
C17' C16' H16' 103.7
Si1 C16' H16' 103.7
C16' C17' H17D 109.5
C16' C17' H17E 109.5
H17D C17' H17E 109.5
C16' C17' H17F 109.5
H17D C17' H17F 109.5
H17E C17' H17F 109.5
C16' C18' H18D 109.5
C16' C18' H18E 109.5
H18D C18' H18E 109.5
C16' C18' H18F 109.5
H18D C18' H18F 109.5
H18E C18' H18F 109.5
N2 C25 H25A 109.5
N2 C25 H25B 109.5
H25A C25 H25B 109.5
N2 C25 H25C 109.5
H25A C25 H25C 109.5
H25B C25 H25C 109.5
C20 C19 C21 107.1(10)
C20 C19 Si1 114.8(9)
C21 C19 Si1 111.8(9)
C20 C19 H19 107.6
C21 C19 H19 107.6
Si1 C19 H19 107.6
C19 C20 H20A 109.5
C19 C20 H20B 109.5
H20A C20 H20B 109.5
C19 C20 H20C 109.5
H20A C20 H20C 109.5
H20B C20 H20C 109.5
C19 C21 H21A 109.5
C19 C21 H21B 109.5
H21A C21 H21B 109.5
C19 C21 H21C 109.5
H21A C21 H21C 109.5
H21B C21 H21C 109.5
C21' C19' C20' 108.8(10)
C21' C19' Si1 114.1(8)
C20' C19' Si1 116.5(7)
C21' C19' H19' 105.5
C20' C19' H19' 105.5
Si1 C19' H19' 105.5
C19' C20' H20D 109.5
C19' C20' H20E 109.5
H20D C20' H20E 109.5
C19' C20' H20F 109.5
H20D C20' H20F 109.5
H20E C20' H20F 109.5
C19' C21' H21D 109.5
C19' C21' H21E 109.5
H21D C21' H21E 109.5
C19' C21' H21F 109.5
H21D C21' H21F 109.5
H21E C21' H21F 109.5
O2 C26 N2 120.5(3)
O2 C26 C27 123.4(3)
N2 C26 C27 116.1(3)
C24 C22 C23 115.7(10)
C24 C22 Si1 110.9(6)
C23 C22 Si1 117.1(7)
C24 C22 H22 103.7
C23 C22 H22 103.7
Si1 C22 H22 103.7
C22 C23 H23A 109.5
C22 C23 H23B 109.5
H23A C23 H23B 109.5
C22 C23 H23C 109.5
H23A C23 H23C 109.5
H23B C23 H23C 109.5
C22 C24 H24A 109.5
C22 C24 H24B 109.5
H24A C24 H24B 109.5
C22 C24 H24C 109.5
H24A C24 H24C 109.5
H24B C24 H24C 109.5
C24' C22' C23' 111.7(12)
C24' C22' Si1 109.8(9)
C23' C22' Si1 107.5(9)
C24' C22' H22' 109.3
C23' C22' H22' 109.3
Si1 C22' H22' 109.3
C22' C23' H23D 109.5
C22' C23' H23E 109.5
H23D C23' H23E 109.5
C22' C23' H23F 109.5
H23D C23' H23F 109.5
H23E C23' H23F 109.5
C22' C24' H24D 109.5
C22' C24' H24E 109.5
H24D C24' H24E 109.5
C22' C24' H24F 109.5
H24D C24' H24F 109.5
H24E C24' H24F 109.5
C32 C27 C28 120.1(3)
C32 C27 C26 121.0(3)
C28 C27 C26 118.9(3)
C29 C28 C27 120.3(3)
C29 C28 H28 119.9
C27 C28 H28 119.9
C28 C29 C30 119.9(3)
C28 C29 H29 120.0
C30 C29 H29 120.0
C31 C30 C29 120.8(3)
C31 C30 H30 119.6
C29 C30 H30 119.6
C30 C31 C32 120.5(3)
C30 C31 H31 119.7
C32 C31 H31 119.7
C27 C32 C31 118.3(3)
C27 C32 C33 118.9(3)
C31 C32 C33 122.7(3)
C34 C33 C38 121.5(3)
C34 C33 C32 120.0(3)
C38 C33 C32 118.4(3)
C33 C34 N2 120.2(3)
C33 C34 C35 123.3(3)
N2 C34 C35 116.4(3)
C34 C35 C37 121.3(3)
C34 C35 C36 120.2(3)
C37 C35 C36 59.2(2)
C34 C35 H35 114.9
C37 C35 H35 114.9
C36 C35 H35 114.9
C37 C36 C35 59.8(2)
C37 C36 H36A 117.8
C35 C36 H36A 117.8
C37 C36 H36B 117.8
C35 C36 H36B 117.8
H36A C36 H36B 114.9
C36 C37 C35 61.0(2)
C36 C37 H37A 117.7
C35 C37 H37A 117.7
C36 C37 H37B 117.7
C35 C37 H37B 117.7
H37A C37 H37B 114.8
C41 C40 C42 109.1(7)
C41 C40 Si2 116.3(6)
C42 C40 Si2 113.8(4)
C41 C40 H40 105.6
C42 C40 H40 105.6
Si2 C40 H40 105.6
C40 C41 H41A 109.5
C40 C41 H41B 109.5
H41A C41 H41B 109.5
C40 C41 H41C 109.5
H41A C41 H41C 109.5
H41B C41 H41C 109.5
C40 C42 H42A 109.5
C40 C42 H42B 109.5
H42A C42 H42B 109.5
C40 C42 H42C 109.5
H42A C42 H42C 109.5
H42B C42 H42C 109.5
C41' C40' C42' 111.1(11)
C41' C40' Si2 108.8(9)
C42' C40' Si2 112.6(9)
C41' C40' H40' 108.1
C42' C40' H40' 108.1
Si2 C40' H40' 108.1
C40' C41' H41D 109.5
C40' C41' H41E 109.5
H41D C41' H41E 109.5
C40' C41' H41F 109.5
H41D C41' H41F 109.5
H41E C41' H41F 109.5
C40' C42' H42D 109.5
C40' C42' H42E 109.5
H42D C42' H42E 109.5
C40' C42' H42F 109.5
H42D C42' H42F 109.5
H42E C42' H42F 109.5
C38 C39 Si2 176.2(3)
C44 C43 C45 109.4(9)
C44 C43 Si2 116.5(7)
C45 C43 Si2 114.8(5)
C44 C43 H43 105.0
C45 C43 H43 105.0
Si2 C43 H43 105.0
C43 C44 H44A 109.5
C43 C44 H44B 109.5
H44A C44 H44B 109.5
C43 C44 H44C 109.5
H44A C44 H44C 109.5
H44B C44 H44C 109.5
C43 C45 H45A 109.5
C43 C45 H45B 109.5
H45A C45 H45B 109.5
C43 C45 H45C 109.5
H45A C45 H45C 109.5
H45B C45 H45C 109.5
C44' C43' C45' 113.7(11)
C44' C43' Si2 112.3(9)
C45' C43' Si2 111.4(7)
C44' C43' H43' 106.3
C45' C43' H43' 106.3
Si2 C43' H43' 106.3
C43' C44' H44D 109.5
C43' C44' H44E 109.5
H44D C44' H44E 109.5
C43' C44' H44F 109.5
H44D C44' H44F 109.5
H44E C44' H44F 109.5
C43' C45' H45D 109.5
C43' C45' H45E 109.5
H45D C45' H45E 109.5
C43' C45' H45F 109.5
H45D C45' H45F 109.5
H45E C45' H45F 109.5
C39 C38 C33 175.6(3)
C48 C46 C47 108.7(9)
C48 C46 Si2 112.2(6)
C47 C46 Si2 115.2(6)
C48 C46 H46 106.7
C47 C46 H46 106.7
Si2 C46 H46 106.7
C46 C47 H47A 109.5
C46 C47 H47B 109.5
H47A C47 H47B 109.5
C46 C47 H47C 109.5
H47A C47 H47C 109.5
H47B C47 H47C 109.5
C46 C48 H48A 109.5
C46 C48 H48B 109.5
H48A C48 H48B 109.5
C46 C48 H48C 109.5
H48A C48 H48C 109.5
H48B C48 H48C 109.5
C47' C46' C48' 105.9(11)
C47' C46' Si2 117.8(8)
C48' C46' Si2 114.3(9)
C47' C46' H46' 106.0
C48' C46' H46' 106.0
Si2 C46' H46' 106.0
C46' C47' H47D 109.5
C46' C47' H47E 109.5
H47D C47' H47E 109.5
C46' C47' H47F 109.5
H47D C47' H47F 109.5
H47E C47' H47F 109.5
C46' C48' H48D 109.5
C46' C48' H48E 109.5
H48D C48' H48E 109.5
C46' C48' H48F 109.5
H48D C48' H48F 109.5
H48E C48' H48F 109.5

loop_
_geom_bond_atom_site_label_1
_geom_bond_atom_site_label_2
_geom_bond_distance
Si1 C19 1.798(6)
Si1 C15 1.822(4)
Si1 C22' 1.847(9)
Si1 C22 1.880(7)
Si1 C16 1.893(7)
Si1 C16' 1.905(10)
Si1 C19' 1.963(9)
Si2 C40' 1.801(9)
Si2 C46' 1.825(10)
Si2 C39 1.835(3)
Si2 C46 1.857(5)
Si2 C43 1.859(5)
Si2 C40 1.946(5)
Si2 C43' 1.962(9)
O1 C2 1.232(4)
O2 C26 1.231(4)
N1 C10 1.388(4)
N1 C2 1.391(4)
N1 C1 1.470(4)
N2 C26 1.391(4)
N2 C34 1.393(4)
N2 C25 1.468(4)
C1 H1A 0.9800
C1 H1B 0.9800
C1 H1C 0.9800
C2 C3 1.458(5)
C3 C8 1.392(5)
C3 C4 1.410(5)
C4 C5 1.367(6)
C4 H4 0.9500
C5 C6 1.374(6)
C5 H5 0.9500
C6 C7 1.375(5)
C6 H6 0.9500
C7 C8 1.403(5)
C7 H7 0.9500
C8 C9 1.448(4)
C9 C10 1.367(4)
C9 C14 1.445(5)
C10 C11 1.486(4)
C11 C13 1.494(5)
C11 C12 1.514(5)
C11 H11 1.0000
C12 C13 1.490(6)
C12 H12A 0.9900
C12 H12B 0.9900
C13 H13A 0.9900
C13 H13B 0.9900
C14 C15 1.199(5)
C16 C17 1.525(16)
C16 C18 1.540(9)
C16 H16 1.0000
C17 H17A 0.9800
C17 H17B 0.9800
C17 H17C 0.9800
C18 H18A 0.9800
C18 H18B 0.9800
C18 H18C 0.9800
C16' C18' 1.526(16)
C16' C17' 1.537(12)
C16' H16' 1.0000
C17' H17D 0.9800
C17' H17E 0.9800
C17' H17F 0.9800
C18' H18D 0.9800
C18' H18E 0.9800
C18' H18F 0.9800
C25 H25A 0.9800
C25 H25B 0.9800
C25 H25C 0.9800
C19 C20 1.518(14)
C19 C21 1.516(14)
C19 H19 1.0000
C20 H20A 0.9800
C20 H20B 0.9800
C20 H20C 0.9800
C21 H21A 0.9800
C21 H21B 0.9800
C21 H21C 0.9800
C19' C21' 1.523(14)
C19' C20' 1.545(11)
C19' H19' 1.0000
C20' H20D 0.9800
C20' H20E 0.9800
C20' H20F 0.9800
C21' H21D 0.9800
C21' H21E 0.9800
C21' H21F 0.9800
C26 C27 1.458(5)
C22 C24 1.524(11)
C22 C23 1.551(13)
C22 H22 1.0000
C23 H23A 0.9800
C23 H23B 0.9800
C23 H23C 0.9800
C24 H24A 0.9800
C24 H24B 0.9800
C24 H24C 0.9800
C22' C24' 1.535(14)
C22' C23' 1.564(14)
C22' H22' 1.0000
C23' H23D 0.9800
C23' H23E 0.9800
C23' H23F 0.9800
C24' H24D 0.9800
C24' H24E 0.9800
C24' H24F 0.9800
C27 C32 1.399(4)
C27 C28 1.403(4)
C28 C29 1.363(5)
C28 H28 0.9500
C29 C30 1.384(5)
C29 H29 0.9500
C30 C31 1.371(5)
C30 H30 0.9500
C31 C32 1.401(4)
C31 H31 0.9500
C32 C33 1.449(4)
C33 C34 1.365(4)
C33 C38 1.432(4)
C34 C35 1.482(4)
C35 C37 1.501(5)
C35 C36 1.518(4)
C35 H35 1.0000
C36 C37 1.492(5)
C36 H36A 0.9900
C36 H36B 0.9900
C37 H37A 0.9900
C37 H37B 0.9900
C40 C41 1.521(13)
C40 C42 1.524(7)
C40 H40 1.0000
C41 H41A 0.9800
C41 H41B 0.9800
C41 H41C 0.9800
C42 H42A 0.9800
C42 H42B 0.9800
C42 H42C 0.9800
C40' C41' 1.544(13)
C40' C42' 1.552(14)
C40' H40' 1.0000
C41' H41D 0.9800
C41' H41E 0.9800
C41' H41F 0.9800
C42' H42D 0.9800
C42' H42E 0.9800
C42' H42F 0.9800
C39 C38 1.200(4)
C43 C44 1.520(13)
C43 C45 1.541(8)
C43 H43 1.0000
C44 H44A 0.9800
C44 H44B 0.9800
C44 H44C 0.9800
C45 H45A 0.9800
C45 H45B 0.9800
C45 H45C 0.9800
C43' C44' 1.526(14)
C43' C45' 1.533(12)
C43' H43' 1.0000
C44' H44D 0.9800
C44' H44E 0.9800
C44' H44F 0.9800
C45' H45D 0.9800
C45' H45E 0.9800
C45' H45F 0.9800
C46 C48 1.485(11)
C46 C47 1.504(13)
C46 H46 1.0000
C47 H47A 0.9800
C47 H47B 0.9800
C47 H47C 0.9800
C48 H48A 0.9800
C48 H48B 0.9800
C48 H48C 0.9800
C46' C47' 1.488(14)
C46' C48' 1.517(13)
C46' H46' 1.0000
C47' H47D 0.9800
C47' H47E 0.9800
C47' H47F 0.9800
C48' H48D 0.9800
C48' H48E 0.9800
C48' H48F 0.9800

loop_
_geom_torsion_atom_site_label_1
_geom_torsion_atom_site_label_2
_geom_torsion_atom_site_label_3
_geom_torsion_atom_site_label_4
_geom_torsion
C10 N1 C2 O1 175.9(3)
C1 N1 C2 O1 -5.6(5)
C10 N1 C2 C3 -3.9(4)
C1 N1 C2 C3 174.6(3)
O1 C2 C3 C8 -177.7(3)
N1 C2 C3 C8 2.1(4)
O1 C2 C3 C4 3.1(5)
N1 C2 C3 C4 -177.1(3)
C8 C3 C4 C5 -0.5(5)
C2 C3 C4 C5 178.7(3)
C3 C4 C5 C6 1.1(6)
C4 C5 C6 C7 -0.8(6)
C5 C6 C7 C8 0.0(6)
C4 C3 C8 C7 -0.3(5)
C2 C3 C8 C7 -179.5(3)
C4 C3 C8 C9 179.3(3)
C2 C3 C8 C9 0.1(4)
C6 C7 C8 C3 0.6(5)
C6 C7 C8 C9 -179.0(3)
C3 C8 C9 C10 -0.8(4)
C7 C8 C9 C10 178.8(3)
C3 C8 C9 C14 -176.9(3)
C7 C8 C9 C14 2.7(5)
C14 C9 C10 N1 175.1(3)
C8 C9 C10 N1 -0.8(4)
C14 C9 C10 C11 -2.8(5)
C8 C9 C10 C11 -178.7(3)
C2 N1 C10 C9 3.3(5)
C1 N1 C10 C9 -175.1(3)
C2 N1 C10 C11 -178.6(3)
C1 N1 C10 C11 3.0(4)
C9 C10 C11 C13 -45.5(5)
N1 C10 C11 C13 136.5(3)
C9 C10 C11 C12 -116.0(4)
N1 C10 C11 C12 66.0(4)
C10 C11 C12 C13 110.7(4)
C10 C11 C13 C12 -109.3(4)
C19 Si1 C16 C17 177.7(12)
C15 Si1 C16 C17 -64.7(13)
C22' Si1 C16 C17 42.6(13)
C22 Si1 C16 C17 48.9(13)
C16' Si1 C16 C17 -166.1(13)
C19' Si1 C16 C17 119.6(13)
C19 Si1 C16 C18 52.6(8)
C15 Si1 C16 C18 170.2(7)
C22' Si1 C16 C18 -82.5(8)
C22 Si1 C16 C18 -76.2(8)
C16' Si1 C16 C18 68.8(8)
C19' Si1 C16 C18 -5.4(11)
C15 Si1 C19 C20 -64.1(10)
C22' Si1 C19 C20 122.5(11)
C22 Si1 C19 C20 -178.4(10)
C16 Si1 C19 C20 52.3(11)
C16' Si1 C19 C20 36.6(11)
C19' Si1 C19 C20 -167.2(11)
C15 Si1 C19 C21 58.2(9)
C22' Si1 C19 C21 -115.2(11)
C22 Si1 C19 C21 -56.1(10)
C16 Si1 C19 C21 174.6(9)
C16' Si1 C19 C21 158.9(10)
C19' Si1 C19 C21 -44.9(10)
C34 N2 C26 O2 -175.4(3)
C25 N2 C26 O2 5.3(4)
C34 N2 C26 C27 5.1(4)
C25 N2 C26 C27 -174.2(3)
C19 Si1 C22 C24 -67.2(7)
C15 Si1 C22 C24 175.9(6)
C22' Si1 C22 C24 67.8(7)
C16 Si1 C22 C24 60.9(7)
C16' Si1 C22 C24 -1.5(11)
C19' Si1 C22 C24 -77.7(7)
C19 Si1 C22 C23 157.0(10)
C15 Si1 C22 C23 40.1(10)
C22' Si1 C22 C23 -68.0(10)
C16 Si1 C22 C23 -74.9(10)
C16' Si1 C22 C23 -137.2(11)
C19' Si1 C22 C23 146.5(11)
C19 Si1 C22' C24' 117.4(9)
C15 Si1 C22' C24' -55.8(9)
C22 Si1 C22' C24' 34.7(8)
C16 Si1 C22' C24' -152.5(10)
C16' Si1 C22' C24' -177.6(8)
C19' Si1 C22' C24' 65.3(9)
C19 Si1 C22' C23' -120.9(10)
C15 Si1 C22' C23' 65.8(11)
C22 Si1 C22' C23' 156.4(12)
C16 Si1 C22' C23' -30.8(10)
C16' Si1 C22' C23' -55.9(11)
C19' Si1 C22' C23' -173.0(10)
O2 C26 C27 C32 177.8(3)
N2 C26 C27 C32 -2.8(4)
O2 C26 C27 C28 -3.2(5)
N2 C26 C27 C28 176.3(3)
C32 C27 C28 C29 0.9(5)
C26 C27 C28 C29 -178.2(3)
C27 C28 C29 C30 -1.6(5)
C28 C29 C30 C31 1.4(6)
C29 C30 C31 C32 -0.3(5)
C28 C27 C32 C31 0.2(4)
C26 C27 C32 C31 179.2(3)
C28 C27 C32 C33 -179.2(3)
C26 C27 C32 C33 -0.2(4)
C30 C31 C32 C27 -0.4(5)
C30 C31 C32 C33 178.9(3)
C27 C32 C33 C34 1.2(4)
C31 C32 C33 C34 -178.2(3)
C27 C32 C33 C38 177.7(3)
C31 C32 C33 C38 -1.7(4)
C38 C33 C34 N2 -175.5(3)
C32 C33 C34 N2 0.9(4)
C38 C33 C34 C35 1.5(4)
C32 C33 C34 C35 178.0(3)
C26 N2 C34 C33 -4.3(4)
C25 N2 C34 C33 174.9(3)
C26 N2 C34 C35 178.4(3)
C25 N2 C34 C35 -2.3(4)
C33 C34 C35 C37 46.4(4)
N2 C34 C35 C37 -136.5(3)
C33 C34 C35 C36 116.6(3)
N2 C34 C35 C36 -66.3(4)
C34 C35 C36 C37 -110.7(4)
C34 C35 C37 C36 108.9(3)
C46' Si2 C40' C41' 56.2(11)
C39 Si2 C40' C41' -61.5(10)
C46 Si2 C40' C41' 112.0(10)
C43 Si2 C40' C41' -160.3(10)
C40 Si2 C40' C41' 34.7(9)
C43' Si2 C40' C41' -175.2(9)
C46' Si2 C40' C42' 179.9(11)
C39 Si2 C40' C42' 62.1(11)
C46 Si2 C40' C42' -124.3(11)
C43 Si2 C40' C42' -36.7(10)
C40 Si2 C40' C42' 158.3(12)
C43' Si2 C40' C42' -51.6(11)
C40' Si2 C43 C44 44.2(9)
C46' Si2 C43 C44 134.5(11)
C39 Si2 C43 C44 -59.3(9)
C46 Si2 C43 C44 179.2(8)
C40 Si2 C43 C44 57.7(9)
C43' Si2 C43 C44 -154.2(10)
C40' Si2 C43 C45 -85.5(6)
C46' Si2 C43 C45 4.8(10)
C39 Si2 C43 C45 171.1(4)
C46 Si2 C43 C45 49.6(5)
C40 Si2 C43 C45 -72.0(5)
C43' Si2 C43 C45 76.1(6)
C40' Si2 C46 C48 121.2(7)
C46' Si2 C46 C48 -155.4(8)
C39 Si2 C46 C48 -65.2(6)
C43 Si2 C46 C48 54.8(6)
C40 Si2 C46 C48 179.3(6)
C43' Si2 C46 C48 32.5(6)
C40' Si2 C46 C47 -113.7(9)
C46' Si2 C46 C47 -30.3(9)
C39 Si2 C46 C47 59.9(8)
C43 Si2 C46 C47 179.9(8)
C40 Si2 C46 C47 -55.6(8)
C43' Si2 C46 C47 157.6(9)
C40' Si2 C46' C47' -164.6(10)
C39 Si2 C46' C47' -43.1(12)
C46 Si2 C46' C47' 62.2(11)
C43 Si2 C46' C47' 123.4(10)
C40 Si2 C46' C47' -144.7(12)
C43' Si2 C46' C47' 70.1(12)
C40' Si2 C46' C48' 70.2(11)
C39 Si2 C46' C48' -168.3(9)
C46 Si2 C46' C48' -63.0(9)
C43 Si2 C46' C48' -1.8(15)
C40 Si2 C46' C48' 90.1(9)
C43' Si2 C46' C48' -55.2(10)
